data_7008014
loop_
_publ_author_name
'Tian, Xin'
'Fr\"ohlich, Roland'
'Mitzel, Norbert W.'

_publ_section_title
;
 Organoaluminium and -gallium compounds with N,N-diisopropylaminomethyl
 groups.
;
_journal_issue 2
_journal_name_full 'Dalton transactions (Cambridge, England : 2003)'
_journal_page_first 380
_journal_page_last 384
_journal_paper_doi 10.1039/b415585h
_journal_year 2005
_chemical_formula_sum 'C27 H62 Cl Ga2 N'
_chemical_formula_weight 575.67
_chemical_name_systematic
;
?
;
_space_group_IT_number 14
_symmetry_cell_setting monoclinic
_symmetry_space_group_name_Hall '-P 2yn'
_symmetry_space_group_name_H-M 'P 1 21/n 1'
_atom_sites_solution_hydrogens geom
_atom_sites_solution_primary direct
_atom_sites_solution_secondary difmap
_audit_creation_method SHELXL-97
_cell_angle_alpha 90.00
_cell_angle_beta 93.25(1)
_cell_angle_gamma 90.00
_cell_formula_units_Z 4
_cell_length_a 8.852(1)
_cell_length_b 17.740(1)
_cell_length_c 21.202(1)
_cell_measurement_temperature 198(2)
_cell_volume 3324.1(4)
_computing_cell_refinement 'Collect (Nonius B.V., 1998)'
_computing_data_collection 'Collect (Nonius B.V., 1998)'
_computing_data_reduction 'Denzo-SMN (Otwinowski & Minor, 1997)'
_computing_molecular_graphics 'SCHAKAL (Keller, 1997)'
_computing_publication_material 'SHELXL-97 (Sheldrick, 1997)'
_computing_structure_refinement 'SHELXL-97 (Sheldrick, 1997)'
_computing_structure_solution 'SHELXS-97 (Sheldrick, 1990)'
_diffrn_ambient_temperature 198(2)
_diffrn_measured_fraction_theta_full 0.993
_diffrn_measured_fraction_theta_max 0.993
_diffrn_measurement_device_type 'Nonius KappaCCD'
_diffrn_measurement_method '\w and \f scans'
_diffrn_radiation_monochromator graphite
_diffrn_radiation_source 'rotating anode Nonius FR591'
_diffrn_radiation_type MoK\a
_diffrn_radiation_wavelength 0.71073
_diffrn_reflns_av_R_equivalents 0.0563
_diffrn_reflns_av_sigmaI/netI 0.0439
_diffrn_reflns_limit_h_max 10
_diffrn_reflns_limit_h_min -11
_diffrn_reflns_limit_k_max 23
_diffrn_reflns_limit_k_min -21
_diffrn_reflns_limit_l_max 27
_diffrn_reflns_limit_l_min -22
_diffrn_reflns_number 25982
_diffrn_reflns_theta_full 27.87
_diffrn_reflns_theta_max 27.87
_diffrn_reflns_theta_min 2.24
_exptl_absorpt_coefficient_mu 1.714
_exptl_absorpt_correction_T_max 0.7255
_exptl_absorpt_correction_T_min 0.4261
_exptl_absorpt_correction_type empirical
_exptl_absorpt_process_details 'SORTAV (Blessing, 1995 & 1997)'
_exptl_crystal_colour colourless
_exptl_crystal_density_diffrn 1.150
_exptl_crystal_density_method 'not measured'
_exptl_crystal_description pyramide
_exptl_crystal_F_000 1240
_exptl_crystal_size_max 0.60
_exptl_crystal_size_mid 0.25
_exptl_crystal_size_min 0.20
_refine_diff_density_max 0.405
_refine_diff_density_min -0.330
_refine_diff_density_rms 0.055
_refine_ls_extinction_method none
_refine_ls_goodness_of_fit_ref 1.046
_refine_ls_hydrogen_treatment riding
_refine_ls_matrix_type full
_refine_ls_number_parameters 302
_refine_ls_number_reflns 7871
_refine_ls_number_restraints 0
_refine_ls_restrained_S_all 1.046
_refine_ls_R_factor_all 0.0489
_refine_ls_R_factor_gt 0.0334
_refine_ls_shift/su_max 0.001
_refine_ls_shift/su_mean 0.000
_refine_ls_structure_factor_coef Fsqd
_refine_ls_weighting_details 'calc w==1/[\s^2^(Fo^2^)+(0.0460P)^2^+0.0000P] where P==(Fo^2^+2Fc^2^)/3'
_refine_ls_weighting_scheme calc
_refine_ls_wR_factor_gt 0.0813
_refine_ls_wR_factor_ref 0.0871
_reflns_number_gt 6185
_reflns_number_total 7871
_reflns_threshold_expression >2sigma(I)
_cod_data_source_file b415585h.txt
_cod_data_source_block fro2694
_cod_original_sg_symbol_H-M P21/n
_cod_database_code 7008014

loop_
_symmetry_equiv_pos_as_xyz
'x, y, z'
'-x+1/2, y+1/2, -z+1/2'
'-x, -y, -z'
'x-1/2, -y-1/2, z-1/2'

loop_
_atom_site_label
_atom_site_type_symbol
_atom_site_fract_x
_atom_site_fract_y
_atom_site_fract_z
_atom_site_U_iso_or_equiv
_atom_site_adp_type
_atom_site_occupancy
_atom_site_symmetry_multiplicity
_atom_site_calc_flag
_atom_site_refinement_flags
_atom_site_disorder_assembly
_atom_site_disorder_group
Ga1 Ga -0.07903(2) 0.133952(11) 0.360482(9) 0.03549(7) Uani 1 1 d . . .
C1 C -0.2060(2) 0.22419(11) 0.38729(9) 0.0433(4) Uani 1 1 d . . .
H1A H -0.3135 0.2086 0.3853 0.052 Uiso 1 1 calc R . .
H1B H -0.1769 0.2358 0.4320 0.052 Uiso 1 1 calc R . .
N1 N -0.19361(17) 0.29547(9) 0.34969(8) 0.0364(3) Uani 1 1 d . . .
H1 H -0.173(2) 0.2785(12) 0.3113(9) 0.044 Uiso 1 1 d . . .
C11 C -0.0538(2) 0.34035(13) 0.36940(11) 0.0525(6) Uani 1 1 d . . .
H11 H 0.0307 0.3034 0.3765 0.063 Uiso 1 1 calc R . .
C12 C -0.0108(3) 0.39169(15) 0.31678(14) 0.0757(8) Uani 1 1 d . . .
H12A H -0.0127 0.3633 0.2771 0.114 Uiso 1 1 calc R . .
H12B H 0.0912 0.4116 0.3263 0.114 Uiso 1 1 calc R . .
H12C H -0.0830 0.4335 0.3127 0.114 Uiso 1 1 calc R . .
C13 C -0.0677(3) 0.38264(14) 0.43131(11) 0.0640(7) Uani 1 1 d . . .
H13A H 0.0294 0.4064 0.4439 0.096 Uiso 1 1 calc R . .
H13B H -0.0954 0.3472 0.4642 0.096 Uiso 1 1 calc R . .
H13C H -0.1459 0.4215 0.4257 0.096 Uiso 1 1 calc R . .
C14 C -0.3389(2) 0.34243(12) 0.34090(9) 0.0424(5) Uani 1 1 d . . .
H14 H -0.3090 0.3952 0.3306 0.051 Uiso 1 1 calc R . .
C15 C -0.4316(3) 0.31181(14) 0.28464(11) 0.0624(6) Uani 1 1 d . . .
H15A H -0.4608 0.2596 0.2930 0.094 Uiso 1 1 calc R . .
H15B H -0.3715 0.3133 0.2473 0.094 Uiso 1 1 calc R . .
H15C H -0.5228 0.3426 0.2771 0.094 Uiso 1 1 calc R . .
C16 C -0.4278(2) 0.34552(14) 0.39944(11) 0.0542(5) Uani 1 1 d . . .
H16A H -0.4708 0.2957 0.4073 0.081 Uiso 1 1 calc R . .
H16B H -0.5097 0.3824 0.3934 0.081 Uiso 1 1 calc R . .
H16C H -0.3607 0.3604 0.4357 0.081 Uiso 1 1 calc R . .
C21 C -0.2261(2) 0.04753(11) 0.35027(10) 0.0453(5) Uani 1 1 d . . .
C22 C -0.3635(3) 0.06945(15) 0.30740(12) 0.0661(7) Uani 1 1 d . . .
H22A H -0.3314 0.0795 0.2647 0.099 Uiso 1 1 calc R . .
H22B H -0.4102 0.1148 0.3240 0.099 Uiso 1 1 calc R . .
H22C H -0.4369 0.0281 0.3059 0.099 Uiso 1 1 calc R . .
C23 C -0.1597(3) -0.02410(14) 0.32420(14) 0.0762(8) Uani 1 1 d . . .
H23A H -0.0728 -0.0401 0.3516 0.114 Uiso 1 1 calc R . .
H23B H -0.1268 -0.0146 0.2816 0.114 Uiso 1 1 calc R . .
H23C H -0.2367 -0.0639 0.3226 0.114 Uiso 1 1 calc R . .
C24 C -0.2803(3) 0.03250(15) 0.41626(11) 0.0703(7) Uani 1 1 d . . .
H24A H -0.3610 -0.0054 0.4136 0.106 Uiso 1 1 calc R . .
H24B H -0.3191 0.0793 0.4337 0.106 Uiso 1 1 calc R . .
H24C H -0.1956 0.0139 0.4437 0.106 Uiso 1 1 calc R . .
C25 C 0.1290(2) 0.12302(12) 0.40330(10) 0.0483(5) Uani 1 1 d . . .
C26 C 0.1114(3) 0.13899(17) 0.47365(11) 0.0763(8) Uani 1 1 d . . .
H26A H 0.0382 0.1036 0.4901 0.114 Uiso 1 1 calc R . .
H26B H 0.0753 0.1907 0.4788 0.114 Uiso 1 1 calc R . .
H26C H 0.2094 0.1328 0.4969 0.114 Uiso 1 1 calc R . .
C27 C 0.2455(3) 0.17693(15) 0.37931(14) 0.0711(8) Uani 1 1 d . . .
H27A H 0.3423 0.1696 0.4033 0.107 Uiso 1 1 calc R . .
H27B H 0.2111 0.2289 0.3847 0.107 Uiso 1 1 calc R . .
H27C H 0.2584 0.1672 0.3344 0.107 Uiso 1 1 calc R . .
C28 C 0.1883(3) 0.04273(15) 0.39709(14) 0.0799(9) Uani 1 1 d . . .
H28A H 0.2008 0.0314 0.3525 0.120 Uiso 1 1 calc R . .
H28B H 0.1160 0.0072 0.4140 0.120 Uiso 1 1 calc R . .
H28C H 0.2861 0.0380 0.4208 0.120 Uiso 1 1 calc R . .
Cl1 Cl -0.04331(5) 0.18568(3) 0.25547(2) 0.04181(12) Uani 1 1 d . . .
Ga2 Ga 0.02893(2) 0.173244(11) 0.139799(9) 0.03409(7) Uani 1 1 d . . .
C31 C 0.1671(2) 0.08211(12) 0.14711(10) 0.0446(5) Uani 1 1 d . . .
C32 C 0.3253(2) 0.10303(14) 0.17501(13) 0.0629(6) Uani 1 1 d . . .
H32A H 0.3170 0.1252 0.2170 0.094 Uiso 1 1 calc R . .
H32B H 0.3716 0.1396 0.1474 0.094 Uiso 1 1 calc R . .
H32C H 0.3883 0.0576 0.1785 0.094 Uiso 1 1 calc R . .
C33 C 0.1051(2) 0.02100(12) 0.18956(11) 0.0545(6) Uani 1 1 d . . .
H33A H 0.0058 0.0044 0.1720 0.082 Uiso 1 1 calc R . .
H33B H 0.0949 0.0414 0.2321 0.082 Uiso 1 1 calc R . .
H33C H 0.1748 -0.0220 0.1918 0.082 Uiso 1 1 calc R . .
C34 C 0.1811(3) 0.04921(14) 0.08085(11) 0.0647(7) Uani 1 1 d . . .
H34A H 0.2397 0.0023 0.0839 0.097 Uiso 1 1 calc R . .
H34B H 0.2326 0.0855 0.0547 0.097 Uiso 1 1 calc R . .
H34C H 0.0800 0.0387 0.0617 0.097 Uiso 1 1 calc R . .
C35 C 0.1281(2) 0.27524(11) 0.12728(9) 0.0397(4) Uani 1 1 d . . .
C36 C 0.2441(2) 0.29491(13) 0.18081(10) 0.0537(5) Uani 1 1 d . . .
H36A H 0.3253 0.2573 0.1825 0.081 Uiso 1 1 calc R . .
H36B H 0.1947 0.2952 0.2210 0.081 Uiso 1 1 calc R . .
H36C H 0.2867 0.3449 0.1732 0.081 Uiso 1 1 calc R . .
C37 C 0.0124(2) 0.33922(13) 0.12204(12) 0.0578(6) Uani 1 1 d . . .
H37A H 0.0650 0.3873 0.1173 0.087 Uiso 1 1 calc R . .
H37B H -0.0447 0.3406 0.1603 0.087 Uiso 1 1 calc R . .
H37C H -0.0573 0.3308 0.0852 0.087 Uiso 1 1 calc R . .
C38 C 0.2105(3) 0.27203(15) 0.06574(11) 0.0613(6) Uani 1 1 d . . .
H38A H 0.2634 0.3198 0.0597 0.092 Uiso 1 1 calc R . .
H38B H 0.1369 0.2636 0.0302 0.092 Uiso 1 1 calc R . .
H38C H 0.2840 0.2307 0.0680 0.092 Uiso 1 1 calc R . .
C39 C -0.1815(2) 0.15740(12) 0.09850(9) 0.0426(5) Uani 1 1 d . . .
C40 C -0.2983(2) 0.21262(14) 0.12207(11) 0.0565(6) Uani 1 1 d . . .
H40A H -0.2612 0.2643 0.1178 0.085 Uiso 1 1 calc R . .
H40B H -0.3146 0.2022 0.1666 0.085 Uiso 1 1 calc R . .
H40C H -0.3939 0.2067 0.0970 0.085 Uiso 1 1 calc R . .
C41 C -0.1684(3) 0.17003(15) 0.02759(10) 0.0615(7) Uani 1 1 d . . .
H41A H -0.2676 0.1626 0.0055 0.092 Uiso 1 1 calc R . .
H41B H -0.0959 0.1341 0.0115 0.092 Uiso 1 1 calc R . .
H41C H -0.1334 0.2215 0.0203 0.092 Uiso 1 1 calc R . .
C42 C -0.2415(2) 0.07762(14) 0.10798(11) 0.0598(6) Uani 1 1 d . . .
H42A H -0.3415 0.0726 0.0861 0.090 Uiso 1 1 calc R . .
H42B H -0.2496 0.0681 0.1532 0.090 Uiso 1 1 calc R . .
H42C H -0.1719 0.0410 0.0907 0.090 Uiso 1 1 calc R . .

loop_
_atom_site_aniso_label
_atom_site_aniso_U_11
_atom_site_aniso_U_22
_atom_site_aniso_U_33
_atom_site_aniso_U_23
_atom_site_aniso_U_13
_atom_site_aniso_U_12
Ga1 0.03834(13) 0.03079(12) 0.03720(13) 0.00233(8) 0.00098(8) -0.00129(8)
C1 0.0533(12) 0.0362(11) 0.0412(11) 0.0050(9) 0.0097(9) 0.0015(9)
N1 0.0412(9) 0.0315(9) 0.0368(9) -0.0001(7) 0.0059(6) 0.0015(6)
C11 0.0424(11) 0.0387(12) 0.0763(16) -0.0037(11) 0.0031(10) -0.0024(9)
C12 0.0769(18) 0.0502(15) 0.103(2) -0.0008(15) 0.0331(15) -0.0202(12)
C13 0.0636(15) 0.0536(15) 0.0724(17) -0.0116(13) -0.0187(12) -0.0018(11)
C14 0.0446(11) 0.0377(11) 0.0447(11) 0.0013(9) 0.0000(8) 0.0035(8)
C15 0.0620(15) 0.0637(16) 0.0590(14) -0.0040(12) -0.0175(11) 0.0053(11)
C16 0.0472(12) 0.0577(14) 0.0588(14) 0.0034(11) 0.0127(10) 0.0112(10)
C21 0.0504(11) 0.0352(11) 0.0507(12) 0.0003(9) 0.0064(9) -0.0089(8)
C22 0.0573(14) 0.0662(17) 0.0732(17) 0.0026(13) -0.0111(11) -0.0211(12)
C23 0.0690(16) 0.0447(15) 0.117(2) -0.0220(15) 0.0209(15) -0.0174(12)
C24 0.0884(18) 0.0654(17) 0.0582(15) 0.0068(13) 0.0127(13) -0.0308(14)
C25 0.0459(12) 0.0454(13) 0.0525(13) 0.0018(10) -0.0083(9) 0.0018(9)
C26 0.0708(17) 0.102(2) 0.0538(15) -0.0018(15) -0.0183(12) 0.0000(15)
C27 0.0394(13) 0.0775(19) 0.095(2) 0.0152(15) -0.0089(12) -0.0038(11)
C28 0.0706(17) 0.0599(17) 0.105(2) -0.0055(15) -0.0299(15) 0.0194(13)
Cl1 0.0531(3) 0.0399(3) 0.0332(2) 0.00173(19) 0.00976(19) 0.0044(2)
Ga2 0.03103(12) 0.03506(13) 0.03633(12) 0.00045(9) 0.00307(8) 0.00069(8)
C31 0.0443(11) 0.0395(12) 0.0508(12) 0.0014(9) 0.0095(9) 0.0078(8)
C32 0.0402(12) 0.0560(15) 0.0922(19) 0.0107(13) 0.0010(11) 0.0115(10)
C33 0.0575(13) 0.0386(12) 0.0684(15) 0.0065(11) 0.0115(11) 0.0076(9)
C34 0.0739(16) 0.0592(16) 0.0628(16) -0.0057(13) 0.0203(12) 0.0179(12)
C35 0.0387(10) 0.0368(11) 0.0438(11) 0.0005(9) 0.0030(8) -0.0031(8)
C36 0.0495(12) 0.0517(14) 0.0592(14) -0.0016(11) -0.0039(10) -0.0083(10)
C37 0.0582(14) 0.0422(13) 0.0717(16) 0.0043(12) -0.0071(11) 0.0026(10)
C38 0.0636(14) 0.0654(16) 0.0562(14) 0.0076(12) 0.0155(11) -0.0132(12)
C39 0.0355(10) 0.0511(13) 0.0411(11) -0.0018(9) 0.0018(8) -0.0048(8)
C40 0.0343(11) 0.0688(16) 0.0662(15) -0.0020(12) 0.0005(9) 0.0035(10)
C41 0.0528(14) 0.088(2) 0.0431(13) -0.0016(12) -0.0056(10) -0.0069(12)
C42 0.0482(12) 0.0607(16) 0.0705(16) -0.0057(13) 0.0031(11) -0.0146(10)

loop_
_atom_type_symbol
_atom_type_description
_atom_type_scat_dispersion_real
_atom_type_scat_dispersion_imag
_atom_type_scat_source
C C 0.0033 0.0016 'International Tables Vol C Tables 4.2.6.8 and 6.1.1.4'
H H 0.0000 0.0000 'International Tables Vol C Tables 4.2.6.8 and 6.1.1.4'
N N 0.0061 0.0033 'International Tables Vol C Tables 4.2.6.8 and 6.1.1.4'
Ga Ga 0.2307 1.6083 'International Tables Vol C Tables 4.2.6.8 and 6.1.1.4'
Cl Cl 0.1484 0.1585 'International Tables Vol C Tables 4.2.6.8 and 6.1.1.4'

loop_
_geom_angle_atom_site_label_1
_geom_angle_atom_site_label_2
_geom_angle_atom_site_label_3
_geom_angle
_geom_angle_site_symmetry_1
_geom_angle_site_symmetry_3
_geom_angle_publ_flag
C21 Ga1 C25 122.91(9) . . ?
C21 Ga1 C1 105.22(8) . . ?
C25 Ga1 C1 116.77(9) . . ?
C21 Ga1 Cl1 107.69(6) . . ?
C25 Ga1 Cl1 106.51(7) . . ?
C1 Ga1 Cl1 93.47(6) . . ?
N1 C1 Ga1 116.85(12) . . ?
C1 N1 C11 112.33(16) . . ?
C1 N1 C14 115.82(14) . . ?
C11 N1 C14 114.55(16) . . ?
C12 C11 N1 110.56(19) . . ?
C12 C11 C13 112.1(2) . . ?
N1 C11 C13 113.16(18) . . ?
C16 C14 C15 112.20(19) . . ?
C16 C14 N1 113.12(16) . . ?
C15 C14 N1 108.34(17) . . ?
C23 C21 C22 107.9(2) . . ?
C23 C21 C24 109.6(2) . . ?
C22 C21 C24 107.97(19) . . ?
C23 C21 Ga1 114.54(14) . . ?
C22 C21 Ga1 110.98(14) . . ?
C24 C21 Ga1 105.60(14) . . ?
C27 C25 C28 108.4(2) . . ?
C27 C25 C26 108.6(2) . . ?
C28 C25 C26 108.1(2) . . ?
C27 C25 Ga1 114.19(15) . . ?
C28 C25 Ga1 111.15(15) . . ?
C26 C25 Ga1 106.23(15) . . ?
Ga1 Cl1 Ga2 152.34(2) . . ?
C31 Ga2 C39 117.18(9) . . ?
C31 Ga2 C35 117.12(8) . . ?
C39 Ga2 C35 117.28(8) . . ?
C31 Ga2 Cl1 100.17(6) . . ?
C39 Ga2 Cl1 98.68(6) . . ?
C35 Ga2 Cl1 100.38(6) . . ?
C33 C31 C34 108.64(18) . . ?
C33 C31 C32 107.15(18) . . ?
C34 C31 C32 109.03(17) . . ?
C33 C31 Ga2 111.99(13) . . ?
C34 C31 Ga2 108.25(14) . . ?
C32 C31 Ga2 111.71(15) . . ?
C36 C35 C37 107.69(18) . . ?
C36 C35 C38 108.01(17) . . ?
C37 C35 C38 108.38(18) . . ?
C36 C35 Ga2 112.52(14) . . ?
C37 C35 Ga2 112.16(13) . . ?
C38 C35 Ga2 107.93(14) . . ?
C40 C39 C42 107.67(17) . . ?
C40 C39 C41 108.51(18) . . ?
C42 C39 C41 108.10(18) . . ?
C40 C39 Ga2 113.01(14) . . ?
C42 C39 Ga2 112.85(14) . . ?
C41 C39 Ga2 106.53(13) . . ?

loop_
_geom_bond_atom_site_label_1
_geom_bond_atom_site_label_2
_geom_bond_distance
_geom_bond_site_symmetry_2
_geom_bond_publ_flag
Ga1 C21 2.0148(19) . ?
Ga1 C25 2.016(2) . ?
Ga1 C1 2.054(2) . ?
Ga1 Cl1 2.4453(5) . ?
C1 N1 1.502(2) . ?
N1 C11 1.511(2) . ?
N1 C14 1.535(2) . ?
C11 C12 1.506(3) . ?
C11 C13 1.523(3) . ?
C14 C16 1.508(3) . ?
C14 C15 1.510(3) . ?
C21 C23 1.517(3) . ?
C21 C22 1.527(3) . ?
C21 C24 1.528(3) . ?
C25 C27 1.515(3) . ?
C25 C28 1.526(3) . ?
C25 C26 1.535(3) . ?
Cl1 Ga2 2.5786(5) . ?
Ga2 C31 2.0281(19) . ?
Ga2 C39 2.0321(18) . ?
Ga2 C35 2.0352(19) . ?
C31 C33 1.531(3) . ?
C31 C34 1.533(3) . ?
C31 C32 1.534(3) . ?
C35 C36 1.527(3) . ?
C35 C37 1.529(3) . ?
C35 C38 1.531(3) . ?
C39 C40 1.529(3) . ?
C39 C42 1.529(3) . ?
C39 C41 1.531(3) . ?

loop_
_geom_torsion_atom_site_label_1
_geom_torsion_atom_site_label_2
_geom_torsion_atom_site_label_3
_geom_torsion_atom_site_label_4
_geom_torsion
_geom_torsion_site_symmetry_1
_geom_torsion_site_symmetry_2
_geom_torsion_site_symmetry_3
_geom_torsion_site_symmetry_4
_geom_torsion_publ_flag
C21 Ga1 C1 N1 -128.08(14) . . . . ?
C25 Ga1 C1 N1 91.76(15) . . . . ?
Cl1 Ga1 C1 N1 -18.69(14) . . . . ?
Ga1 C1 N1 C11 -80.46(18) . . . . ?
Ga1 C1 N1 C14 145.30(14) . . . . ?
C1 N1 C11 C12 157.15(19) . . . . ?
C14 N1 C11 C12 -68.0(2) . . . . ?
C1 N1 C11 C13 -76.1(2) . . . . ?
C14 N1 C11 C13 58.7(2) . . . . ?
C1 N1 C14 C16 40.0(2) . . . . ?
C11 N1 C14 C16 -93.3(2) . . . . ?
C1 N1 C14 C15 -85.1(2) . . . . ?
C11 N1 C14 C15 141.69(19) . . . . ?
C25 Ga1 C21 C23 -48.6(2) . . . . ?
C1 Ga1 C21 C23 174.32(18) . . . . ?
Cl1 Ga1 C21 C23 75.54(18) . . . . ?
C25 Ga1 C21 C22 -171.17(15) . . . . ?
C1 Ga1 C21 C22 51.78(17) . . . . ?
Cl1 Ga1 C21 C22 -47.00(16) . . . . ?
C25 Ga1 C21 C24 72.08(18) . . . . ?
C1 Ga1 C21 C24 -64.97(16) . . . . ?
Cl1 Ga1 C21 C24 -163.75(14) . . . . ?
C21 Ga1 C25 C27 150.92(17) . . . . ?
C1 Ga1 C25 C27 -76.50(19) . . . . ?
Cl1 Ga1 C25 C27 26.22(19) . . . . ?
C21 Ga1 C25 C28 27.9(2) . . . . ?
C1 Ga1 C25 C28 160.45(17) . . . . ?
Cl1 Ga1 C25 C28 -96.83(18) . . . . ?
C21 Ga1 C25 C26 -89.47(17) . . . . ?
C1 Ga1 C25 C26 43.11(18) . . . . ?
Cl1 Ga1 C25 C26 145.84(15) . . . . ?
C21 Ga1 Cl1 Ga2 -56.70(8) . . . . ?
C25 Ga1 Cl1 Ga2 76.87(8) . . . . ?
C1 Ga1 Cl1 Ga2 -163.88(7) . . . . ?
Ga1 Cl1 Ga2 C31 -24.29(8) . . . . ?
Ga1 Cl1 Ga2 C39 95.51(8) . . . . ?
Ga1 Cl1 Ga2 C35 -144.53(7) . . . . ?
C39 Ga2 C31 C33 -63.62(17) . . . . ?
C35 Ga2 C31 C33 149.02(15) . . . . ?
Cl1 Ga2 C31 C33 41.71(15) . . . . ?
C39 Ga2 C31 C34 56.12(17) . . . . ?
C35 Ga2 C31 C34 -91.24(16) . . . . ?
Cl1 Ga2 C31 C34 161.46(14) . . . . ?
C39 Ga2 C31 C32 176.18(14) . . . . ?
C35 Ga2 C31 C32 28.82(18) . . . . ?
Cl1 Ga2 C31 C32 -78.49(15) . . . . ?
C31 Ga2 C35 C36 -58.75(17) . . . . ?
C39 Ga2 C35 C36 153.92(14) . . . . ?
Cl1 Ga2 C35 C36 48.43(14) . . . . ?
C31 Ga2 C35 C37 179.65(14) . . . . ?
C39 Ga2 C35 C37 32.32(18) . . . . ?
Cl1 Ga2 C35 C37 -73.17(15) . . . . ?
C31 Ga2 C35 C38 60.32(16) . . . . ?
C39 Ga2 C35 C38 -87.00(15) . . . . ?
Cl1 Ga2 C35 C38 167.51(13) . . . . ?
C31 Ga2 C39 C40 152.08(15) . . . . ?
C35 Ga2 C39 C40 -60.61(17) . . . . ?
Cl1 Ga2 C39 C40 45.87(15) . . . . ?
C31 Ga2 C39 C42 29.62(18) . . . . ?
C35 Ga2 C39 C42 176.92(14) . . . . ?
Cl1 Ga2 C39 C42 -76.59(15) . . . . ?
C31 Ga2 C39 C41 -88.85(16) . . . . ?
C35 Ga2 C39 C41 58.45(17) . . . . ?
Cl1 Ga2 C39 C41 164.94(14) . . . . ?
